data_4337406
loop_
_publ_author_name
'Naik, Anil D.'
'Robeyns, Koen'
'Meunier, Christophe F.'
'L\'eonard, Alexandre F'
'Rotaru, Aurelian'
'Tinant, Bernard'
'Filinchuk, Yaroslav'
'Su, Bao Lian'
'Garcia, Yann'

_publ_section_title
;
 Selective and Reusable Iron(II)-Based Molecular Sensor for the
 Vapor-Phase Detection of Alcohols.
;
_journal_issue 3
_journal_name_full 'Inorganic chemistry'
_journal_page_first 1263
_journal_page_last 1265
_journal_paper_doi 10.1021/ic402816a
_journal_volume 53
_journal_year 2014
_chemical_formula_moiety 'C6 H12 Fe N14 O4, 4(H2 O)'
_chemical_formula_sum 'C6 H20 Fe N14 O8'
_chemical_formula_weight 472.21
_chemical_name_systematic
; 
 ? 
;
_space_group_IT_number 2
_symmetry_cell_setting triclinic
_symmetry_space_group_name_Hall '-P 1'
_symmetry_space_group_name_H-M 'P -1'
_atom_sites_solution_hydrogens geom
_atom_sites_solution_primary direct
_atom_sites_solution_secondary difmap
_audit_creation_method SHELXL-97
_cell_angle_alpha 104.83(2)
_cell_angle_beta 94.614(18)
_cell_angle_gamma 111.186(19)
_cell_formula_units_Z 1
_cell_length_a 6.5493(11)
_cell_length_b 7.5664(19)
_cell_length_c 10.749(3)
_cell_measurement_reflns_used 2229
_cell_measurement_temperature 120(2)
_cell_measurement_theta_max 25.2549
_cell_measurement_theta_min 3.0275
_cell_volume 471.2(2)
_computing_cell_refinement
;
CrysAlisPro, Agilent Technologies,
Version 1.171.36.21 (release 14-08-2012 CrysAlis171 .NET)
(compiled Sep 14 2012,17:21:16)
;
_computing_data_collection MAR
_computing_data_reduction
;
CrysAlisPro, Agilent Technologies,
Version 1.171.36.21 (release 14-08-2012 CrysAlis171 .NET)
(compiled Sep 14 2012,17:21:16)
;
_computing_structure_refinement 'SHELXL-97 (Sheldrick, 1997)'
_computing_structure_solution 'SHELXS-97 (Sheldrick, 1990)'
_diffrn_ambient_temperature 120(2)
_diffrn_measured_fraction_theta_full 0.933
_diffrn_measured_fraction_theta_max 0.923
_diffrn_measurement_device_type 'MAR345 image plate'
_diffrn_measurement_method '90 images, \D\F 3\%'
_diffrn_radiation_monochromator 'Zr filter'
_diffrn_radiation_source 'RU200 rotating anode'
_diffrn_radiation_type MoK\a
_diffrn_radiation_wavelength 0.71073
_diffrn_reflns_av_R_equivalents 0.0000
_diffrn_reflns_av_sigmaI/netI 0.0315
_diffrn_reflns_limit_h_max 7
_diffrn_reflns_limit_h_min -7
_diffrn_reflns_limit_k_max 9
_diffrn_reflns_limit_k_min -9
_diffrn_reflns_limit_l_max 12
_diffrn_reflns_limit_l_min -6
_diffrn_reflns_number 1590
_diffrn_reflns_theta_full 25.24
_diffrn_reflns_theta_max 25.36
_diffrn_reflns_theta_min 3.03
_exptl_absorpt_coefficient_mu 0.871
_exptl_absorpt_correction_T_max 1.00000
_exptl_absorpt_correction_T_min 0.95710
_exptl_absorpt_correction_type multi-scan
_exptl_absorpt_process_details
;
CrysAlisPro, Agilent Technologies,
Version 1.171.36.21 (release 14-08-2012 CrysAlis171 .NET)
(compiled Sep 14 2012,17:21:16)
Empirical absorption correction using spherical harmonics,
 implemented in SCALE3 ABSPACK scaling algorithm.
;
_exptl_crystal_colour colourless
_exptl_crystal_density_diffrn 1.664
_exptl_crystal_density_method 'not measured'
_exptl_crystal_description block
_exptl_crystal_F_000 244
_exptl_crystal_size_max 0.16
_exptl_crystal_size_mid 0.13
_exptl_crystal_size_min 0.13
_refine_diff_density_max 0.959
_refine_diff_density_min -0.623
_refine_diff_density_rms 0.132
_refine_ls_extinction_method none
_refine_ls_goodness_of_fit_ref 1.237
_refine_ls_hydrogen_treatment constr
_refine_ls_matrix_type full
_refine_ls_number_parameters 146
_refine_ls_number_reflns 1590
_refine_ls_number_restraints 0
_refine_ls_restrained_S_all 1.237
_refine_ls_R_factor_all 0.0632
_refine_ls_R_factor_gt 0.0590
_refine_ls_shift/su_max 0.000
_refine_ls_shift/su_mean 0.000
_refine_ls_structure_factor_coef Fsqd
_refine_ls_weighting_details 'calc w=1/[\s^2^(Fo^2^)+(0.0185P)^2^+3.6002P] where P=(Fo^2^+2Fc^2^)/3'
_refine_ls_weighting_scheme calc
_refine_ls_wR_factor_gt 0.1679
_refine_ls_wR_factor_ref 0.1698
_reflns_number_gt 1491
_reflns_number_total 1590
_reflns_threshold_expression >2sigma(I)
_cod_data_source_file ic402816a_si_002.cif
_cod_data_source_block sensow2
_cod_original_cell_volume 471.21(19)
_cod_database_code 4337406

loop_
_symmetry_equiv_pos_as_xyz
'x, y, z'
'-x, -y, -z'

loop_
_atom_site_label
_atom_site_type_symbol
_atom_site_fract_x
_atom_site_fract_y
_atom_site_fract_z
_atom_site_U_iso_or_equiv
_atom_site_adp_type
_atom_site_occupancy
_atom_site_symmetry_multiplicity
_atom_site_calc_flag
_atom_site_refinement_flags
Fe1 Fe 0.5000 0.5000 1.0000 0.0091(3) Uani 1 2 d S
O2 O 0.2821(7) 0.3307(7) 1.0976(4) 0.0176(10) Uani 1 1 d G
H2A H 0.1483 0.2599 1.0615 0.021 Uiso 1 1 d G
H2B H 0.2808 0.3585 1.1783 0.021 Uiso 1 1 d G
O3 O 0.2397(8) 0.5545(6) 0.9077(4) 0.0184(10) Uani 1 1 d G
H3A H 0.2051 0.6481 0.9464 0.022 Uiso 1 1 d G
H3B H 0.1383 0.4893 0.8409 0.022 Uiso 1 1 d G
N4 N 0.4014(8) 0.2293(7) 0.8349(5) 0.0118(11) Uani 1 1 d .
N5 N 0.3354(9) 0.0399(7) 0.8482(5) 0.0150(11) Uani 1 1 d .
C6 C 0.2705(11) -0.0848(9) 0.7292(6) 0.0143(13) Uani 1 1 d .
H6 H 0.2166 -0.2254 0.7090 0.017 Uiso 1 1 calc R
N7 N 0.2904(8) 0.0137(7) 0.6381(5) 0.0118(11) Uani 1 1 d .
C8 C 0.3720(10) 0.2105(9) 0.7095(5) 0.0114(12) Uani 1 1 d .
H8 H 0.4028 0.3177 0.6736 0.014 Uiso 1 1 calc R
C9 C 0.2286(10) -0.0666(9) 0.5006(6) 0.0112(12) Uani 1 1 d .
N10 N 0.1405(9) -0.2603(8) 0.4385(5) 0.0158(11) Uani 1 1 d .
N11 N 0.1024(9) -0.2694(8) 0.3107(5) 0.0174(12) Uani 1 1 d .
N12 N 0.1667(9) -0.0867(8) 0.3021(5) 0.0154(11) Uani 1 1 d .
N13 N 0.2488(9) 0.0467(7) 0.4230(5) 0.0137(11) Uani 1 1 d .
O14 O 0.8582(7) 0.1376(6) 0.9667(4) 0.0143(9) Uani 1 1 d G
H14A H 0.8306 0.0927 0.8845 0.017 Uiso 1 1 d G
H14B H 0.7662 0.0481 0.9906 0.017 Uiso 1 1 d G
O15 O 0.6980(9) 0.5884(7) 0.6376(4) 0.0211(11) Uani 1 1 d G
H15A H 0.7561 0.5162 0.5947 0.025 Uiso 1 1 d G
H15B H 0.7402 0.6909 0.6133 0.025 Uiso 1 1 d G

loop_
_atom_site_aniso_label
_atom_site_aniso_U_11
_atom_site_aniso_U_22
_atom_site_aniso_U_33
_atom_site_aniso_U_23
_atom_site_aniso_U_13
_atom_site_aniso_U_12
Fe1 0.0100(6) 0.0074(6) 0.0063(6) -0.0002(4) 0.0012(5) 0.0009(5)
O2 0.015(2) 0.020(2) 0.009(2) 0.0030(18) 0.0018(18) -0.0010(19)
O3 0.020(2) 0.015(2) 0.015(2) -0.0045(18) -0.0067(19) 0.0086(19)
N4 0.016(3) 0.011(2) 0.006(2) -0.0012(19) 0.000(2) 0.006(2)
N5 0.022(3) 0.012(3) 0.009(2) 0.006(2) 0.002(2) 0.004(2)
C6 0.024(3) 0.008(3) 0.010(3) 0.004(2) 0.005(3) 0.005(3)
N7 0.016(3) 0.012(2) 0.007(2) 0.0020(19) 0.001(2) 0.005(2)
C8 0.016(3) 0.011(3) 0.006(3) 0.002(2) 0.001(2) 0.005(2)
C9 0.011(3) 0.012(3) 0.010(3) 0.001(2) 0.002(2) 0.006(2)
N10 0.021(3) 0.015(3) 0.008(2) 0.000(2) 0.000(2) 0.006(2)
N11 0.022(3) 0.020(3) 0.008(2) 0.002(2) 0.000(2) 0.009(2)
N12 0.018(3) 0.017(3) 0.008(2) 0.000(2) -0.001(2) 0.007(2)
N13 0.018(3) 0.013(2) 0.007(2) 0.000(2) -0.001(2) 0.005(2)
O14 0.019(2) 0.012(2) 0.010(2) 0.0052(16) 0.0032(17) 0.0025(18)
O15 0.037(3) 0.013(2) 0.016(2) 0.0076(18) 0.009(2) 0.010(2)

loop_
_atom_type_symbol
_atom_type_description
_atom_type_scat_dispersion_real
_atom_type_scat_dispersion_imag
_atom_type_scat_source
C C 0.0033 0.0016 'International Tables Vol C Tables 4.2.6.8 and 6.1.1.4'
H H 0.0000 0.0000 'International Tables Vol C Tables 4.2.6.8 and 6.1.1.4'
Fe Fe 0.3463 0.8444 'International Tables Vol C Tables 4.2.6.8 and 6.1.1.4'
N N 0.0061 0.0033 'International Tables Vol C Tables 4.2.6.8 and 6.1.1.4'
O O 0.0106 0.0060 'International Tables Vol C Tables 4.2.6.8 and 6.1.1.4'

loop_
_geom_angle_atom_site_label_1
_geom_angle_atom_site_label_2
_geom_angle_atom_site_label_3
_geom_angle
_geom_angle_site_symmetry_1
_geom_angle_site_symmetry_3
O2 Fe1 O2 180.0(2) 2_667 .
O2 Fe1 O3 91.54(19) 2_667 2_667
O2 Fe1 O3 88.46(19) . 2_667
O2 Fe1 O3 88.46(19) 2_667 .
O2 Fe1 O3 91.54(19) . .
O3 Fe1 O3 180.0 2_667 .
O2 Fe1 N4 88.14(18) 2_667 2_667
O2 Fe1 N4 91.86(18) . 2_667
O3 Fe1 N4 87.24(18) 2_667 2_667
O3 Fe1 N4 92.76(18) . 2_667
O2 Fe1 N4 91.86(18) 2_667 .
O2 Fe1 N4 88.14(18) . .
O3 Fe1 N4 92.76(18) 2_667 .
O3 Fe1 N4 87.24(18) . .
N4 Fe1 N4 180.000(1) 2_667 .
Fe1 O2 H2A 120.5 . .
Fe1 O2 H2B 128.1 . .
H2A O2 H2B 104.5 . .
Fe1 O3 H3A 120.7 . .
Fe1 O3 H3B 133.9 . .
H3A O3 H3B 104.5 . .
C8 N4 N5 108.0(5) . .
C8 N4 Fe1 128.1(4) . .
N5 N4 Fe1 123.6(4) . .
C6 N5 N4 106.3(5) . .
N5 C6 N7 111.1(5) . .
N5 C6 H6 124.5 . .
N7 C6 H6 124.5 . .
C6 N7 C8 104.8(5) . .
C6 N7 C9 128.5(5) . .
C8 N7 C9 126.7(5) . .
N4 C8 N7 109.8(5) . .
N4 C8 H8 125.1 . .
N7 C8 H8 125.1 . .
N13 C9 N10 114.5(5) . .
N13 C9 N7 122.3(5) . .
N10 C9 N7 123.2(5) . .
C9 N10 N11 103.3(5) . .
N12 N11 N10 109.2(5) . .
N11 N12 N13 109.7(5) . .
C9 N13 N12 103.3(5) . .
H14A O14 H14B 104.5 . .
H15A O15 H15B 104.5 . .

loop_
_geom_bond_atom_site_label_1
_geom_bond_atom_site_label_2
_geom_bond_distance
_geom_bond_site_symmetry_2
Fe1 O2 2.094(4) 2_667
Fe1 O2 2.094(4) .
Fe1 O3 2.123(4) 2_667
Fe1 O3 2.123(4) .
Fe1 N4 2.182(5) 2_667
Fe1 N4 2.182(5) .
O2 H2A 0.8400 .
O2 H2B 0.8400 .
O3 H3A 0.8400 .
O3 H3B 0.8400 .
N4 C8 1.310(7) .
N4 N5 1.388(7) .
N5 C6 1.309(8) .
C6 N7 1.362(7) .
C6 H6 0.9500 .
N7 C8 1.366(8) .
N7 C9 1.409(7) .
C8 H8 0.9500 .
C9 N13 1.322(8) .
C9 N10 1.324(8) .
N10 N11 1.355(7) .
N11 N12 1.322(8) .
N12 N13 1.349(7) .
O14 H14A 0.8400 .
O14 H14B 0.8400 .
O15 H15A 0.8400 .
O15 H15B 0.8400 .

loop_
_geom_torsion_atom_site_label_1
_geom_torsion_atom_site_label_2
_geom_torsion_atom_site_label_3
_geom_torsion_atom_site_label_4
_geom_torsion
_geom_torsion_site_symmetry_1
O2 Fe1 N4 C8 -37.2(6) 2_667
O2 Fe1 N4 C8 142.8(6) .
O3 Fe1 N4 C8 -128.9(6) 2_667
O3 Fe1 N4 C8 51.1(6) .
O2 Fe1 N4 N5 150.0(5) 2_667
O2 Fe1 N4 N5 -30.0(5) .
O3 Fe1 N4 N5 58.4(5) 2_667
O3 Fe1 N4 N5 -121.6(5) .
C8 N4 N5 C6 0.5(7) .
Fe1 N4 N5 C6 174.5(4) .
N4 N5 C6 N7 -0.1(7) .
N5 C6 N7 C8 -0.3(7) .
N5 C6 N7 C9 -176.7(6) .
N5 N4 C8 N7 -0.7(7) .
Fe1 N4 C8 N7 -174.4(4) .
C6 N7 C8 N4 0.6(7) .
C9 N7 C8 N4 177.1(6) .
C6 N7 C9 N13 177.1(6) .
C8 N7 C9 N13 1.5(10) .
C6 N7 C9 N10 -1.0(10) .
C8 N7 C9 N10 -176.6(6) .
N13 C9 N10 N11 0.1(7) .
N7 C9 N10 N11 178.4(6) .
C9 N10 N11 N12 -0.2(7) .
N10 N11 N12 N13 0.2(7) .
N10 C9 N13 N12 0.0(7) .
N7 C9 N13 N12 -178.3(5) .
N11 N12 N13 C9 -0.1(7) .
